data_4324228
loop_
_publ_author_name
'Camelia I. Onet'
'Lei Zhang'
'Rodolphe Cl\'erac'
'J. Bernard Jean-Denis'
'Martin Feeney'
'Thomas McCabe'
'Wolfgang Schmitt'

_publ_section_title
;
 Self-Assembly of Hybrid Organic-Inorganic Polyoxomolybdates: Solid-State
 Structures and Investigation of Formation and Core Rearrangements in
 Solution
;
_journal_name_full 'Inorganic Chemistry'
_journal_page_first 604
_journal_page_last 613
_journal_paper_doi 10.1021/ic101672t
_journal_volume 50
_journal_year 2011
_chemical_formula_sum 'C60 H46 As10 Mo10 N10 O80'
_chemical_formula_weight 3895.67
_chemical_name_systematic
; 
 ? 
;
_space_group_IT_number 2
_symmetry_space_group_name_Hall '-P 1'
_symmetry_space_group_name_H-M 'P -1'
_atom_sites_solution_hydrogens geom
_atom_sites_solution_primary direct
_atom_sites_solution_secondary difmap
_audit_creation_method SHELXL-97
_cell_angle_alpha 113.09(3)
_cell_angle_beta 112.90(3)
_cell_angle_gamma 99.16(3)
_cell_formula_units_Z 2
_cell_length_a 19.417(4)
_cell_length_b 21.040(4)
_cell_length_c 21.562(4)
_cell_measurement_reflns_used 23284
_cell_measurement_temperature 108.1500
_cell_measurement_theta_max 31.3788
_cell_measurement_theta_min 2.2536
_cell_volume 6941(5)
_computing_structure_refinement 'SHELXL-97 (Sheldrick, 1997)'
_computing_structure_solution 'SHELXS-97 (Sheldrick, 1990)'
_diffrn_ambient_temperature 108.1500
_diffrn_detector_area_resol_mean none
_diffrn_measured_fraction_theta_full 0.996
_diffrn_measured_fraction_theta_max 0.996
_diffrn_radiation_monochromator graphite
_diffrn_radiation_source 'fine-focus sealed tube'
_diffrn_radiation_type MoK\a
_diffrn_radiation_wavelength 0.71073
_diffrn_reflns_av_R_equivalents 0.0648
_diffrn_reflns_av_sigmaI/netI 0.0591
_diffrn_reflns_limit_h_max 23
_diffrn_reflns_limit_h_min -23
_diffrn_reflns_limit_k_max 25
_diffrn_reflns_limit_k_min -24
_diffrn_reflns_limit_l_max 25
_diffrn_reflns_limit_l_min -25
_diffrn_reflns_number 103006
_diffrn_reflns_theta_full 25.00
_diffrn_reflns_theta_max 25.00
_diffrn_reflns_theta_min 2.26
_diffrn_standards_interval_count 0
_diffrn_standards_interval_time none
_diffrn_standards_number none
_exptl_absorpt_coefficient_mu 3.334
_exptl_absorpt_correction_T_max 0.264
_exptl_absorpt_correction_T_min 0.220
_exptl_absorpt_correction_type multi-scan
_exptl_absorpt_process_details crystalclear
_exptl_crystal_colour blue
_exptl_crystal_density_diffrn 1.864
_exptl_crystal_description 'rectangular plate'
_exptl_crystal_F_000 3732
_exptl_crystal_size_max 0.5000
_exptl_crystal_size_mid 0.4000
_exptl_crystal_size_min 0.4000
_refine_diff_density_max 2.729
_refine_diff_density_min -2.598
_refine_diff_density_rms 0.227
_refine_ls_extinction_method none
_refine_ls_goodness_of_fit_ref 1.059
_refine_ls_hydrogen_treatment constr
_refine_ls_matrix_type full
_refine_ls_number_parameters 1587
_refine_ls_number_reflns 24429
_refine_ls_number_restraints 15280
_refine_ls_restrained_S_all 0.872
_refine_ls_R_factor_all 0.0789
_refine_ls_R_factor_gt 0.0704
_refine_ls_shift/su_max 0.006
_refine_ls_shift/su_mean 0.000
_refine_ls_structure_factor_coef Fsqd
_refine_ls_weighting_details 'calc w=1/[\s^2^(Fo^2^)+(0.0866P)^2^+90.2909P] where P=(Fo^2^+2Fc^2^)/3'
_refine_ls_weighting_scheme calc
_refine_ls_wR_factor_gt 0.1844
_refine_ls_wR_factor_ref 0.1930
_reflns_number_gt 20611
_reflns_number_total 24429
_reflns_threshold_expression >2sigma(I)
_cod_data_source_file ic101672t_si_004.cif
_cod_data_source_block a
_cod_original_cell_volume 6941(2)
_cod_database_code 4324228

loop_
_symmetry_equiv_pos_as_xyz
'x, y, z'
'-x, -y, -z'

loop_
_atom_site_label
_atom_site_type_symbol
_atom_site_fract_x
_atom_site_fract_y
_atom_site_fract_z
_atom_site_U_iso_or_equiv
_atom_site_adp_type
_atom_site_occupancy
_atom_site_symmetry_multiplicity
_atom_site_calc_flag
_atom_site_refinement_flags
Mo1 Mo 0.12023(3) 0.25861(3) 0.35304(3) 0.01465(13) Uani 1 1 d .
Mo2 Mo 0.24943(3) 0.37064(3) 0.41701(3) 0.01654(14) Uani 1 1 d .
Mo3 Mo 0.28954(3) 0.42727(3) 0.30533(4) 0.01735(14) Uani 1 1 d .
Mo4 Mo 0.11783(3) 0.28200(3) 0.11542(3) 0.01454(13) Uani 1 1 d .
Mo5 Mo -0.00096(3) 0.17045(3) 0.15958(3) 0.01308(13) Uani 1 1 d .
Mo6 Mo 0.38603(3) 0.25778(4) 0.65645(3) 0.01706(14) Uani 1 1 d .
Mo7 Mo 0.25611(3) 0.14330(3) 0.58132(3) 0.01729(14) Uani 1 1 d .
Mo8 Mo 0.20765(3) 0.07207(3) 0.67996(4) 0.01776(14) Uani 1 1 d .
Mo9 Mo 0.37084(3) 0.21342(3) 0.87815(3) 0.01325(13) Uani 1 1 d .
Mo10 Mo 0.49878(3) 0.33331(3) 0.84911(3) 0.01517(13) Uani 1 1 d .
As1 As 0.08681(4) 0.36880(4) 0.26706(4) 0.01110(14) Uani 1 1 d .
As2 As -0.08644(4) 0.20564(4) 0.01506(4) 0.01906(16) Uani 1 1 d .
As3 As 0.18942(4) 0.45838(4) 0.15890(5) 0.01974(16) Uani 1 1 d .
As4 As 0.32266(4) 0.55820(4) 0.47855(5) 0.02460(18) Uani 1 1 d .
As5 As -0.08215(4) 0.19104(4) 0.27837(4) 0.01770(16) Uani 1 1 d .
As6 As 0.41325(4) 0.13711(4) 0.73251(4) 0.01339(15) Uani 1 1 d .
As7 As 0.18713(5) -0.04407(4) 0.50562(5) 0.02294(18) Uani 1 1 d .
As8 As 0.30135(4) 0.03372(4) 0.82263(4) 0.02049(17) Uani 1 1 d .
As9 As 0.57302(4) 0.29136(4) 0.98903(4) 0.01714(16) Uani 1 1 d .
As10 As 0.58910(4) 0.33417(5) 0.74333(5) 0.02410(18) Uani 1 1 d .
C1 C -0.1503(5) 0.2456(4) 0.2880(5) 0.0252(11) Uani 1 1 d U
C2 C -0.2315(5) 0.2088(5) 0.2544(5) 0.0285(12) Uani 1 1 d U
H85 H -0.2527 0.1574 0.2317 0.034 Uiso 1 1 calc R
C3 C -0.2833(5) 0.2504(5) 0.2549(5) 0.0308(12) Uani 1 1 d U
H93 H -0.3385 0.2263 0.2314 0.037 Uiso 1 1 calc R
C4 C -0.2507(5) 0.3251(4) 0.2900(5) 0.0279(11) Uani 1 1 d U
C5 C -0.1681(5) 0.3643(5) 0.3259(5) 0.0303(11) Uani 1 1 d U
H94 H -0.1475 0.4159 0.3505 0.036 Uiso 1 1 calc R
C6 C -0.1173(5) 0.3240(4) 0.3240(5) 0.0288(11) Uani 1 1 d U
H4 H -0.0624 0.3485 0.3461 0.035 Uiso 1 1 calc R
C7 C -0.1435(5) 0.2671(4) -0.0045(5) 0.0260(11) Uani 1 1 d U
C8 C -0.2239(5) 0.2360(5) -0.0573(5) 0.0282(12) Uani 1 1 d U
H105 H -0.2510 0.1850 -0.0827 0.034 Uiso 1 1 calc R
C9 C -0.2648(5) 0.2809(4) -0.0728(5) 0.0272(11) Uani 1 1 d U
H77 H -0.3194 0.2600 -0.1091 0.033 Uiso 1 1 calc R
C10 C -0.2247(5) 0.3567(4) -0.0344(5) 0.0247(11) Uani 1 1 d U
C11 C -0.1435(5) 0.3887(4) 0.0209(5) 0.0248(11) Uani 1 1 d U
H20 H -0.1171 0.4400 0.0482 0.030 Uiso 1 1 calc R
C12 C -0.1024(5) 0.3438(4) 0.0351(4) 0.0239(11) Uani 1 1 d U
H10 H -0.0476 0.3644 0.0707 0.029 Uiso 1 1 calc R
C13 C 0.1189(5) 0.5105(4) 0.1440(5) 0.0253(11) Uani 1 1 d U
C14 C 0.1152(5) 0.5434(4) 0.0996(5) 0.0272(11) Uani 1 1 d U
H84 H 0.1461 0.5388 0.0754 0.033 Uiso 1 1 calc R
C15 C 0.0651(5) 0.5836(5) 0.0909(5) 0.0295(12) Uani 1 1 d U
H95A H 0.0623 0.6059 0.0608 0.035 Uiso 1 1 calc R
C16 C 0.0192(5) 0.5903(4) 0.1276(5) 0.0277(11) Uani 1 1 d U
C17 C 0.0233(5) 0.5570(4) 0.1716(5) 0.0280(11) Uani 1 1 d U
H82 H -0.0075 0.5612 0.1959 0.034 Uiso 1 1 calc R
C18 C 0.0731(5) 0.5172(4) 0.1801(5) 0.0273(11) Uani 1 1 d U
H81A H 0.0758 0.4949 0.2102 0.033 Uiso 1 1 calc R
C19 C 0.2533(5) 0.6120(4) 0.4743(5) 0.0286(11) Uani 1 1 d U
C20 C 0.2008(5) 0.6047(5) 0.4062(5) 0.0309(11) Uani 1 1 d U
H10A H 0.2005 0.5746 0.3609 0.037 Uiso 1 1 calc R
C21 C 0.1476(5) 0.6413(4) 0.4031(5) 0.0309(12) Uani 1 1 d U
H10B H 0.1102 0.6341 0.3556 0.037 Uiso 1 1 calc R
C22 C 0.1497(5) 0.6882(5) 0.4698(5) 0.0306(12) Uani 1 1 d U
C23 C 0.2038(5) 0.6990(5) 0.5401(5) 0.0319(12) Uani 1 1 d U
H103 H 0.2065 0.7322 0.5856 0.038 Uiso 1 1 calc R
C24 C 0.2550(5) 0.6593(5) 0.5424(5) 0.0303(12) Uani 1 1 d U
H104 H 0.2905 0.6643 0.5895 0.036 Uiso 1 1 calc R
C25 C -0.0343(5) 0.4304(4) 0.2428(5) 0.0251(11) Uani 1 1 d U
H7 H -0.0509 0.4006 0.1906 0.030 Uiso 1 1 calc R
C26 C -0.0765(5) 0.4740(4) 0.2636(5) 0.0279(11) Uani 1 1 d U
H8 H -0.1210 0.4740 0.2257 0.033 Uiso 1 1 calc R
C27 C -0.0513(5) 0.5185(4) 0.3430(5) 0.0270(11) Uani 1 1 d U
C28 C 0.0129(5) 0.5161(4) 0.3986(5) 0.0278(11) Uani 1 1 d U
H78 H 0.0288 0.5445 0.4509 0.033 Uiso 1 1 calc R
C29 C 0.0546(5) 0.4705(4) 0.3763(5) 0.0254(11) Uani 1 1 d U
H5 H 0.0967 0.4674 0.4135 0.030 Uiso 1 1 calc R
C30 C 0.0326(4) 0.4311(4) 0.2996(4) 0.0228(10) Uani 1 1 d U
C37 C 0.3758(5) -0.0139(5) 0.8409(5) 0.0336(12) Uani 1 1 d U
C38 C 0.3891(5) -0.0367(5) 0.8947(5) 0.0362(13) Uani 1 1 d U
H79 H 0.3611 -0.0293 0.9218 0.043 Uiso 1 1 calc R
C39 C 0.4448(5) -0.0708(5) 0.9086(5) 0.0370(13) Uani 1 1 d U
H91 H 0.4526 -0.0878 0.9437 0.044 Uiso 1 1 calc R
C40 C 0.4870(5) -0.0792(5) 0.8718(5) 0.0379(13) Uani 1 1 d U
C41 C 0.4723(5) -0.0583(5) 0.8154(5) 0.0373(12) Uani 1 1 d U
H110 H 0.5003 -0.0667 0.7882 0.045 Uiso 1 1 calc R
C42 C 0.4168(5) -0.0254(5) 0.7995(5) 0.0361(12) Uani 1 1 d U
H92 H 0.4069 -0.0112 0.7620 0.043 Uiso 1 1 calc R
C43 C 0.6349(5) 0.2361(5) 1.0160(5) 0.0296(11) Uani 1 1 d U
C44 C 0.7128(5) 0.2697(5) 1.0750(5) 0.0315(12) Uani 1 1 d U
H52 H 0.7366 0.3213 1.1028 0.038 Uiso 1 1 calc R
C45 C 0.7569(5) 0.2279(5) 1.0938(5) 0.0324(12) Uani 1 1 d U
H75 H 0.8097 0.2512 1.1346 0.039 Uiso 1 1 calc R
C46 C 0.7218(5) 0.1515(5) 1.0516(5) 0.0305(11) Uani 1 1 d U
C47 C 0.6436(5) 0.1167(5) 0.9901(5) 0.0307(11) Uani 1 1 d U
H76 H 0.6209 0.0652 0.9605 0.037 Uiso 1 1 calc R
C48 C 0.5997(5) 0.1584(5) 0.9728(5) 0.0313(11) Uani 1 1 d U
H50 H 0.5467 0.1352 0.9324 0.038 Uiso 1 1 calc R
C49 C 0.6676(5) 0.2961(5) 0.7327(5) 0.0351(12) Uani 1 1 d U
C50 C 0.7157(5) 0.3258(5) 0.7087(5) 0.0402(13) Uani 1 1 d U
H98 H 0.7086 0.3631 0.6970 0.048 Uiso 1 1 calc R
C51 C 0.7735(5) 0.2977(5) 0.7033(5) 0.0407(13) Uani 1 1 d U
H117 H 0.8060 0.3150 0.6867 0.049 Uiso 1 1 calc R
C52 C 0.7827(5) 0.2424(5) 0.7231(6) 0.0421(13) Uani 1 1 d U
C53 C 0.7351(5) 0.2119(5) 0.7424(5) 0.0411(13) Uani 1 1 d U
H115 H 0.7413 0.1736 0.7528 0.049 Uiso 1 1 calc R
C54 C 0.6746(5) 0.2395(5) 0.7464(5) 0.0366(12) Uani 1 1 d U
H96A H 0.6394 0.2187 0.7587 0.044 Uiso 1 1 calc R
C55 C 0.5429(5) 0.0854(5) 0.7669(5) 0.0342(12) Uani 1 1 d U
H80 H 0.5485 0.1042 0.8162 0.041 Uiso 1 1 calc R
C56 C 0.5978(5) 0.0580(5) 0.7534(5) 0.0387(12) Uani 1 1 d U
H87 H 0.6404 0.0579 0.7929 0.046 Uiso 1 1 calc R
C57 C 0.5892(5) 0.0304(5) 0.6801(5) 0.0399(12) Uani 1 1 d U
C58 C 0.5239(5) 0.0278(5) 0.6200(6) 0.0400(12) Uani 1 1 d U
H89 H 0.5172 0.0071 0.5702 0.048 Uiso 1 1 calc R
C59 C 0.4694(5) 0.0561(5) 0.6349(5) 0.0371(12) Uani 1 1 d U
H90 H 0.4262 0.0551 0.5949 0.044 Uiso 1 1 calc R
C60 C 0.4778(5) 0.0857(5) 0.7075(5) 0.0286(11) Uani 1 1 d U
O1 O 0.2014(3) 0.2739(3) 0.3243(3) 0.0231(8) Uani 1 1 d U
O1W O 0.4815(4) 0.4218(4) 0.6211(4) 0.0434(10) Uani 1 1 d U
O2 O 0.1534(3) 0.3638(3) 0.4260(3) 0.0242(8) Uani 1 1 d U
O2W O -0.1118(4) -0.0727(4) -0.0494(4) 0.0458(12) Uani 1 1 d U
O3 O 0.1866(3) 0.4108(3) 0.3331(3) 0.0224(8) Uani 1 1 d U
O3W O 0.0277(4) -0.0594(3) 0.3226(4) 0.0409(10) Uani 1 1 d U
O4 O 0.3225(3) 0.3948(3) 0.3752(3) 0.0248(8) Uani 1 1 d U
O4W O 0.2113(3) 0.3373(3) 0.5800(4) 0.0379(9) Uani 1 1 d U
O5 O 0.2200(3) 0.3397(3) 0.2157(3) 0.0209(8) Uani 1 1 d U
O5W O 0.5714(4) -0.1008(4) 0.5077(4) 0.0481(12) Uani 1 1 d U
O6 O 0.0746(3) 0.2088(3) 0.1410(3) 0.0213(8) Uani 1 1 d U
O6W O 0.7915(4) 0.0482(4) 0.7845(4) 0.0510(13) Uani 1 1 d U
O7 O 0.0579(3) 0.1634(3) 0.2457(3) 0.0227(8) Uani 1 1 d U
O7W O 0.1259(4) 0.2061(3) 0.7823(4) 0.0428(11) Uani 1 1 d U
O8 O 0.0507(3) 0.2868(3) 0.2629(3) 0.0210(8) Uani 1 1 d U
O8W O 0.3023(4) 0.1889(3) 0.4294(4) 0.0416(9) Uani 1 1 d U
O9 O 0.1516(3) 0.2178(3) 0.4076(3) 0.0245(9) Uani 1 1 d U
O9W O 0.0766(4) -0.2375(4) 0.3520(4) 0.0454(12) Uani 1 1 d U
O10 O 0.3135(3) 0.3589(3) 0.4875(3) 0.0277(10) Uani 1 1 d U
O10W O 0.0641(4) 0.0270(3) 0.2314(4) 0.0420(10) Uani 1 1 d U
O11 O 0.3709(3) 0.4432(3) 0.2933(3) 0.0275(10) Uani 1 1 d U
O11W O 0.9029(4) 0.1259(4) 0.7666(4) 0.0551(15) Uani 1 1 d U
O12 O 0.1536(3) 0.2288(3) 0.0651(3) 0.0238(10) Uani 1 1 d U
O12W O 0.7752(4) 0.0077(4) 0.9446(4) 0.0541(14) Uani 1 1 d U
O13 O -0.0395(3) 0.0804(3) 0.0909(3) 0.0246(10) Uani 1 1 d U
O13W O -0.1742(4) 0.5946(4) 0.2336(4) 0.0499(13) Uani 1 1 d U
O14 O -0.0904(3) 0.1672(3) 0.1901(3) 0.0238(8) Uani 1 1 d U
O14W O -0.0666(6) 0.6837(6) 0.2246(6) 0.0216(15) Uani 0.50 1 d PU
O15 O 0.0120(3) 0.2461(3) 0.3537(3) 0.0245(8) Uani 1 1 d U
O15W O -0.4433(6) 0.2968(6) 0.2346(6) 0.0283(18) Uani 0.50 1 d PU
O16 O -0.1081(3) 0.1162(3) 0.2859(3) 0.0276(10) Uani 1 1 d DU
O16W O 0.5191(6) 0.5670(6) 0.5139(6) 0.0300(13) Uani 0.50 1 d PU
O17 O 0.2890(3) 0.4859(3) 0.4894(3) 0.0296(9) Uani 1 1 d U
O17W O 0.2080(6) 0.0472(6) 0.3692(6) 0.0280(11) Uani 0.50 1 d PU
O18 O 0.3269(3) 0.5305(3) 0.3960(3) 0.0274(9) Uani 1 1 d U
O18W O 0.3693(7) 0.4190(6) 0.9397(7) 0.0315(13) Uani 0.50 1 d PU
O19 O 0.4148(4) 0.6131(3) 0.5546(4) 0.0409(13) Uani 1 1 d U
O19W O 0.6369(7) -0.1089(6) 0.8369(7) 0.0348(15) Uani 0.50 1 d PU
O20 O 0.2292(3) 0.4801(3) 0.2523(3) 0.0229(8) Uani 1 1 d U
O20W O 0.5144(7) 0.4566(6) 1.0650(7) 0.0326(14) Uani 0.50 1 d PU
O21 O 0.1405(3) 0.3656(3) 0.0939(3) 0.0241(9) Uani 1 1 d U
O21W O 0.7127(7) 0.4561(6) 1.2151(6) 0.0298(15) Uani 0.50 1 d PU
O22 O 0.2588(3) 0.4839(3) 0.1374(3) 0.0259(10) Uani 1 1 d DU
O22W O 0.1738(7) -0.0642(7) 0.5273(7) 0.0305(12) Uani 0.50 1 d PU
O23 O 0.0052(3) 0.2428(3) 0.0257(3) 0.0254(9) Uani 1 1 d U
O23W O 0.5773(7) 0.2912(8) 0.7156(7) 0.0322(12) Uani 0.50 1 d PU
O24 O -0.0751(3) 0.2082(3) 0.0978(3) 0.0243(9) Uani 1 1 d U
O25 O -0.1341(3) 0.1181(3) -0.0592(3) 0.0335(12) Uani 1 1 d U
O26 O 0.0708(3) 0.3527(3) 0.1796(3) 0.0202(8) Uani 1 1 d U
O27 O -0.2978(4) 0.3671(3) 0.2910(4) 0.0385(13) Uani 1 1 d U
H135 H -0.3453 0.3397 0.2656 0.058 Uiso 1 1 calc R
O28 O -0.2610(3) 0.4046(3) -0.0467(3) 0.0277(11) Uani 1 1 d U
H80A H -0.2982 0.3832 -0.0917 0.042 Uiso 1 1 calc R
O29 O -0.0324(4) 0.6264(3) 0.1149(3) 0.0359(12) Uani 1 1 d U
H100 H -0.0278 0.6553 0.1563 0.054 Uiso 1 1 calc R
O30 O 0.0961(4) 0.7241(3) 0.4637(4) 0.0389(13) Uani 1 1 d U
H81 H 0.0780 0.7241 0.4923 0.058 Uiso 1 1 calc R
O31 O -0.0916(3) 0.5637(3) 0.3623(3) 0.0351(12) Uani 1 1 d U
H136 H -0.1332 0.5392 0.3566 0.053 Uiso 1 1 calc R
O32 O 0.3556(3) 0.1566(3) 0.5776(3) 0.0254(8) Uani 1 1 d U
O33 O 0.3011(3) 0.2348(3) 0.6786(3) 0.0240(8) Uani 1 1 d U
O34 O 0.4455(3) 0.3480(3) 0.7680(3) 0.0264(8) Uani 1 1 d U
O35 O 0.4488(3) 0.2212(3) 0.7425(3) 0.0246(8) Uani 1 1 d U
O36 O 0.4187(3) 0.2914(3) 0.8616(3) 0.0226(8) Uani 1 1 d U
O37 O 0.2713(3) 0.1564(3) 0.7727(3) 0.0226(8) Uani 1 1 d U
O38 O 0.3152(3) 0.0946(3) 0.6607(3) 0.0252(8) Uani 1 1 d U
O39 O 0.1769(3) 0.1087(3) 0.6140(3) 0.0250(8) Uani 1 1 d U
O40 O 0.4211(3) 0.1466(3) 0.8165(3) 0.0236(8) Uani 1 1 d U
O41 O 0.1944(3) 0.1613(3) 0.5161(3) 0.0270(10) Uani 1 1 d U
O42 O 0.3592(3) 0.3047(3) 0.6084(3) 0.0264(9) Uani 1 1 d U
O43 O 0.5391(3) 0.4214(3) 0.9225(3) 0.0271(10) Uani 1 1 d U
O44 O 0.3280(3) 0.2613(3) 0.9242(3) 0.0219(9) Uani 1 1 d U
O45 O 0.1230(3) 0.0471(3) 0.6837(3) 0.0324(11) Uani 1 1 d U
O46 O 0.0946(3) -0.0997(3) 0.4298(3) 0.0285(9) Uani 1 1 d U
O47 O 0.2174(3) 0.0322(3) 0.5014(3) 0.0294(8) Uani 1 1 d U
O48 O 0.1795(3) -0.0272(3) 0.5871(3) 0.0288(9) Uani 1 1 d U
O49 O 0.4978(3) 0.2757(3) 0.6630(3) 0.0261(8) Uani 1 1 d U
O50 O 0.5930(3) 0.3402(3) 0.8254(3) 0.0257(8) Uani 1 1 d U
O51 O 0.6053(3) 0.4165(3) 0.7474(3) 0.0346(11) Uani 1 1 d U
O52 O 0.5680(3) 0.2904(3) 0.9080(3) 0.0249(8) Uani 1 1 d U
O53 O 0.4792(3) 0.2475(3) 0.9699(3) 0.0243(8) Uani 1 1 d U
O54 O 0.6112(3) 0.3779(3) 1.0623(3) 0.0327(11) Uani 1 1 d U
O55 O 0.3422(3) 0.1238(3) 0.8915(3) 0.0256(8) Uani 1 1 d U
O56 O 0.2285(3) 0.0004(3) 0.8380(3) 0.0301(11) Uani 1 1 d U
O57 O 0.2648(3) 0.0155(3) 0.7301(3) 0.0282(9) Uani 1 1 d U
O59 O 0.5452(4) -0.1078(4) 0.8912(4) 0.0494(15) Uani 1 1 d U
H145 H 0.5434 -0.1376 0.8516 0.074 Uiso 1 1 calc R
O60 O 0.7621(3) 0.1081(3) 1.0694(3) 0.0308(11) Uani 1 1 d U
H120 H 0.7672 0.0825 1.0326 0.046 Uiso 1 1 calc R
O61 O 0.8420(4) 0.2155(4) 0.7173(4) 0.0577(17) Uani 1 1 d U
H95 H 0.8556 0.1981 0.7462 0.087 Uiso 1 1 calc R
N1 N 0.2336(4) 0.1905(4) 0.2125(4) 0.0235(14) Uani 1 1 d .
N2 N -0.0560(4) 0.6205(4) 0.5074(4) 0.0259(14) Uani 1 1 d .
N3 N 0.0231(4) 0.0901(4) 0.3876(4) 0.0294(15) Uani 1 1 d .
N4 N 0.4566(4) 0.2251(5) 1.0785(4) 0.0380(18) Uani 1 1 d .
N5 N -0.0412(5) 0.0383(4) -0.0765(4) 0.0365(17) Uani 1 1 d .
N6 N -0.0265(4) -0.1170(4) 0.4688(4) 0.0310(16) Uani 1 1 d .
N7 N 0.0219(5) 0.2500(4) -0.0912(4) 0.0360(17) Uani 1 1 d .
N8 N 0.2520(4) 0.3036(4) 0.7817(4) 0.0309(16) Uani 1 1 d .
N9 N 0.1247(5) 0.8435(4) 0.5845(4) 0.0310(16) Uani 1 1 d .
N10 N -0.2801(4) 0.4890(4) 0.0782(5) 0.0408(19) Uani 1 1 d .
C31 C 0.2647(5) -0.0886(5) 0.5090(5) 0.0380(13) Uani 1 1 d U
C36 C 0.2935(5) -0.1105(5) 0.5646(6) 0.0413(13) Uani 1 1 d U
C32 C 0.2961(5) -0.0928(6) 0.4582(6) 0.0433(13) Uani 1 1 d U
C34 C 0.3815(6) -0.1488(6) 0.5159(6) 0.0476(14) Uani 1 1 d U
C33 C 0.3561(6) -0.1220(6) 0.4616(6) 0.0477(14) Uani 1 1 d U
C35 C 0.3526(6) -0.1417(6) 0.5668(6) 0.0455(13) Uani 1 1 d U
O58 O 0.4431(5) -0.1754(4) 0.5193(5) 0.0720(19) Uani 1 1 d DU
H96 H 0.4864 -0.1404 0.5466 0.108 Uiso 1 1 calc RD
O62 O 0.6446(4) 0.0057(4) 0.6649(4) 0.0570(16) Uani 1 1 d DU
H101 H 0.6277 -0.0398 0.6431 0.085 Uiso 1 1 calc RD

loop_
_atom_site_aniso_label
_atom_site_aniso_U_11
_atom_site_aniso_U_22
_atom_site_aniso_U_33
_atom_site_aniso_U_23
_atom_site_aniso_U_13
_atom_site_aniso_U_12
Mo1 0.0122(3) 0.0197(3) 0.0162(3) 0.0127(3) 0.0063(2) 0.0073(2)
Mo2 0.0121(3) 0.0199(3) 0.0141(3) 0.0081(3) 0.0036(2) 0.0063(2)
Mo3 0.0117(3) 0.0163(3) 0.0226(3) 0.0089(3) 0.0088(2) 0.0034(2)
Mo4 0.0175(3) 0.0163(3) 0.0153(3) 0.0093(2) 0.0103(2) 0.0091(2)
Mo5 0.0111(3) 0.0109(3) 0.0159(3) 0.0071(2) 0.0049(2) 0.0044(2)
Mo6 0.0127(3) 0.0274(3) 0.0184(3) 0.0165(3) 0.0080(2) 0.0098(3)
Mo7 0.0115(3) 0.0245(3) 0.0147(3) 0.0101(3) 0.0048(2) 0.0075(2)
Mo8 0.0111(3) 0.0177(3) 0.0216(3) 0.0104(3) 0.0056(2) 0.0040(2)
Mo9 0.0129(3) 0.0152(3) 0.0150(3) 0.0089(2) 0.0082(2) 0.0059(2)
Mo10 0.0126(3) 0.0162(3) 0.0185(3) 0.0116(3) 0.0065(2) 0.0050(2)
As1 0.0110(3) 0.0116(3) 0.0123(3) 0.0069(3) 0.0058(3) 0.0052(3)
As2 0.0193(4) 0.0196(4) 0.0135(3) 0.0071(3) 0.0037(3) 0.0109(3)
As3 0.0233(4) 0.0188(4) 0.0281(4) 0.0161(3) 0.0172(3) 0.0098(3)
As4 0.0180(4) 0.0188(4) 0.0236(4) 0.0038(3) 0.0066(3) 0.0039(3)
As5 0.0129(3) 0.0241(4) 0.0238(4) 0.0179(3) 0.0097(3) 0.0073(3)
As6 0.0107(3) 0.0168(4) 0.0136(3) 0.0083(3) 0.0053(3) 0.0072(3)
As7 0.0194(4) 0.0227(4) 0.0215(4) 0.0101(3) 0.0068(3) 0.0070(3)
As8 0.0176(4) 0.0177(4) 0.0262(4) 0.0140(3) 0.0086(3) 0.0044(3)
As9 0.0149(3) 0.0169(4) 0.0156(4) 0.0094(3) 0.0031(3) 0.0049(3)
As10 0.0141(4) 0.0364(5) 0.0288(4) 0.0235(4) 0.0101(3) 0.0079(3)
C1 0.0267(16) 0.0291(16) 0.0274(16) 0.0178(14) 0.0151(14) 0.0140(14)
C2 0.0278(16) 0.0302(17) 0.0298(16) 0.0150(15) 0.0153(14) 0.0135(15)
C3 0.0281(17) 0.0324(17) 0.0308(17) 0.0144(15) 0.0138(15) 0.0145(15)
C4 0.0289(16) 0.0306(16) 0.0290(16) 0.0160(14) 0.0159(14) 0.0154(15)
C5 0.0294(16) 0.0301(16) 0.0323(16) 0.0162(14) 0.0148(14) 0.0130(14)
C6 0.0290(16) 0.0295(16) 0.0309(16) 0.0162(14) 0.0152(14) 0.0135(14)
C7 0.0274(16) 0.0283(16) 0.0278(16) 0.0166(14) 0.0138(14) 0.0158(14)
C8 0.0285(16) 0.0281(16) 0.0299(16) 0.0170(15) 0.0122(15) 0.0142(15)
C9 0.0269(16) 0.0298(16) 0.0297(16) 0.0192(15) 0.0124(15) 0.0141(15)
C10 0.0260(16) 0.0285(16) 0.0286(16) 0.0184(14) 0.0159(14) 0.0138(14)
C11 0.0268(15) 0.0278(16) 0.0276(15) 0.0177(14) 0.0149(14) 0.0142(14)
C12 0.0262(15) 0.0290(16) 0.0263(15) 0.0175(14) 0.0164(13) 0.0138(14)
C13 0.0273(16) 0.0277(16) 0.0285(16) 0.0178(14) 0.0154(14) 0.0137(14)
C14 0.0287(16) 0.0300(17) 0.0291(16) 0.0176(15) 0.0158(14) 0.0141(15)
C15 0.0302(16) 0.0314(17) 0.0303(16) 0.0187(15) 0.0132(15) 0.0148(15)
C16 0.0283(16) 0.0297(16) 0.0293(16) 0.0169(14) 0.0144(14) 0.0145(15)
C17 0.0279(15) 0.0302(16) 0.0299(16) 0.0161(14) 0.0156(14) 0.0139(14)
C18 0.0286(16) 0.0293(16) 0.0297(16) 0.0181(14) 0.0150(14) 0.0137(14)
C19 0.0294(16) 0.0291(16) 0.0305(16) 0.0163(14) 0.0150(14) 0.0140(15)
C20 0.0305(16) 0.0305(16) 0.0310(16) 0.0151(14) 0.0146(14) 0.0123(14)
C21 0.0295(16) 0.0296(16) 0.0315(16) 0.0143(14) 0.0127(14) 0.0149(14)
C22 0.0293(16) 0.0307(16) 0.0314(16) 0.0149(15) 0.0138(14) 0.0157(15)
C23 0.0308(16) 0.0328(17) 0.0311(16) 0.0141(15) 0.0157(15) 0.0135(15)
C24 0.0312(16) 0.0316(17) 0.0295(16) 0.0162(15) 0.0142(15) 0.0149(15)
C25 0.0268(15) 0.0288(16) 0.0281(15) 0.0173(14) 0.0157(14) 0.0159(14)
C26 0.0274(15) 0.0306(16) 0.0295(16) 0.0168(14) 0.0135(14) 0.0163(14)
C27 0.0276(15) 0.0298(16) 0.0298(16) 0.0160(14) 0.0165(14) 0.0163(14)
C28 0.0290(15) 0.0299(16) 0.0289(16) 0.0157(14) 0.0156(14) 0.0154(14)
C29 0.0274(15) 0.0293(16) 0.0272(15) 0.0181(14) 0.0144(14) 0.0156(14)
C30 0.0254(15) 0.0270(16) 0.0274(15) 0.0182(14) 0.0167(13) 0.0146(14)
C37 0.0295(17) 0.0401(17) 0.0386(17) 0.0247(15) 0.0160(15) 0.0183(15)
C38 0.0307(17) 0.0426(18) 0.0388(18) 0.0239(16) 0.0149(16) 0.0182(16)
C39 0.0326(17) 0.0419(18) 0.0399(18) 0.0250(16) 0.0147(16) 0.0180(16)
C40 0.0318(17) 0.0416(18) 0.0417(18) 0.0243(16) 0.0142(16) 0.0181(16)
C41 0.0318(17) 0.0420(17) 0.0416(17) 0.0233(16) 0.0170(15) 0.0183(15)
C42 0.0323(16) 0.0420(17) 0.0396(17) 0.0249(15) 0.0166(15) 0.0176(15)
C43 0.0278(16) 0.0389(17) 0.0367(16) 0.0263(15) 0.0185(14) 0.0193(15)
C44 0.0297(17) 0.0399(17) 0.0362(17) 0.0273(15) 0.0165(15) 0.0172(15)
C45 0.0292(17) 0.0407(17) 0.0371(17) 0.0264(15) 0.0164(15) 0.0172(16)
C46 0.0287(16) 0.0400(17) 0.0367(17) 0.0273(15) 0.0184(15) 0.0176(15)
C47 0.0291(16) 0.0399(17) 0.0368(16) 0.0267(15) 0.0188(14) 0.0178(15)
C48 0.0290(16) 0.0407(17) 0.0367(16) 0.0265(15) 0.0180(14) 0.0185(15)
C49 0.0301(17) 0.0438(18) 0.0377(17) 0.0235(16) 0.0179(15) 0.0173(16)
C50 0.0325(17) 0.0454(18) 0.0416(18) 0.0201(17) 0.0188(16) 0.0155(16)
C51 0.0331(18) 0.0449(19) 0.0424(18) 0.0201(17) 0.0185(16) 0.0155(17)
C52 0.0312(17) 0.0452(18) 0.0435(18) 0.0189(16) 0.0143(16) 0.0186(16)
C53 0.0340(17) 0.0462(18) 0.0406(17) 0.0214(16) 0.0149(15) 0.0192(16)
C54 0.0306(16) 0.0444(17) 0.0401(17) 0.0223(15) 0.0195(15) 0.0181(15)
C55 0.0309(16) 0.0424(17) 0.0370(16) 0.0231(15) 0.0179(15) 0.0196(15)
C56 0.0320(16) 0.0453(17) 0.0396(17) 0.0223(15) 0.0154(15) 0.0199(15)
C57 0.0321(16) 0.0466(17) 0.0402(17) 0.0202(16) 0.0166(15) 0.0200(15)
C58 0.0322(16) 0.0470(17) 0.0396(17) 0.0204(16) 0.0166(15) 0.0187(15)
C59 0.0320(16) 0.0446(17) 0.0382(17) 0.0220(15) 0.0168(15) 0.0201(15)
C60 0.0274(16) 0.0400(17) 0.0345(16) 0.0254(15) 0.0193(14) 0.0211(15)
O1 0.0234(12) 0.0274(12) 0.0281(12) 0.0184(10) 0.0155(10) 0.0125(11)
O1W 0.0346(13) 0.0383(13) 0.0384(13) 0.0146(12) 0.0080(12) 0.0082(12)
O2 0.0251(11) 0.0293(12) 0.0272(11) 0.0176(10) 0.0153(10) 0.0149(10)
O2W 0.0375(16) 0.0367(16) 0.0400(16) 0.0093(15) 0.0095(15) 0.0121(15)
O3 0.0233(12) 0.0282(13) 0.0263(12) 0.0183(11) 0.0148(11) 0.0146(11)
O3W 0.0346(13) 0.0390(13) 0.0361(13) 0.0134(12) 0.0109(12) 0.0148(12)
O4 0.0244(12) 0.0298(13) 0.0277(12) 0.0185(11) 0.0148(11) 0.0115(11)
O4W 0.0316(12) 0.0366(12) 0.0348(12) 0.0137(11) 0.0116(11) 0.0116(11)
O5 0.0225(13) 0.0264(13) 0.0267(13) 0.0179(11) 0.0171(11) 0.0138(11)
O5W 0.0390(15) 0.0455(16) 0.0393(16) 0.0112(14) 0.0128(14) 0.0128(14)
O6 0.0245(13) 0.0248(13) 0.0261(13) 0.0181(11) 0.0151(11) 0.0147(11)
O6W 0.0414(17) 0.0468(18) 0.0395(17) 0.0127(16) 0.0093(16) 0.0094(16)
O7 0.0236(12) 0.0275(12) 0.0275(12) 0.0185(10) 0.0154(10) 0.0139(11)
O7W 0.0363(14) 0.0397(14) 0.0383(14) 0.0132(13) 0.0137(12) 0.0107(13)
O8 0.0234(12) 0.0263(12) 0.0262(12) 0.0197(10) 0.0150(10) 0.0143(11)
O8W 0.0335(11) 0.0385(12) 0.0364(12) 0.0117(11) 0.0100(11) 0.0131(11)
O9 0.0238(16) 0.0301(16) 0.0276(16) 0.0221(14) 0.0111(13) 0.0126(14)
O9W 0.0369(16) 0.0405(16) 0.0396(16) 0.0113(15) 0.0124(14) 0.0103(15)
O10 0.0249(17) 0.0328(17) 0.0267(17) 0.0156(14) 0.0124(14) 0.0128(14)
O10W 0.0373(13) 0.0357(13) 0.0371(13) 0.0134(12) 0.0100(12) 0.0119(12)
O11 0.0237(19) 0.029(2) 0.034(2) 0.0160(16) 0.0178(16) 0.0094(16)
O11W 0.044(2) 0.048(2) 0.044(2) 0.0124(19) 0.0091(18) 0.0119(19)
O12 0.0264(19) 0.0268(19) 0.0256(19) 0.0157(16) 0.0150(15) 0.0145(16)
O12W 0.0411(18) 0.0446(18) 0.0459(18) 0.0096(17) 0.0106(16) 0.0087(17)
O13 0.0218(18) 0.0234(18) 0.0292(19) 0.0145(16) 0.0103(15) 0.0122(15)
O13W 0.0409(18) 0.0405(18) 0.0416(18) 0.0116(16) 0.0065(16) 0.0136(16)
O14 0.0243(13) 0.0270(13) 0.0276(13) 0.0175(11) 0.0146(11) 0.0127(11)
O14W 0.024(2) 0.028(2) 0.026(2) 0.0175(19) 0.0161(18) 0.0155(19)
O15 0.0248(12) 0.0292(12) 0.0284(12) 0.0193(10) 0.0156(10) 0.0113(11)
O15W 0.021(3) 0.036(3) 0.029(3) 0.015(3) 0.014(2) 0.014(2)
O16 0.0262(18) 0.0298(18) 0.0303(18) 0.0193(15) 0.0123(15) 0.0116(15)
O16W 0.0246(16) 0.0337(16) 0.0297(16) 0.0135(15) 0.0133(15) 0.0131(15)
O17 0.0287(12) 0.0302(12) 0.0293(12) 0.0147(11) 0.0128(11) 0.0142(11)
O17W 0.0277(12) 0.0315(13) 0.0291(12) 0.0167(12) 0.0164(12) 0.0108(12)
O18 0.0262(13) 0.0292(14) 0.0301(13) 0.0166(12) 0.0142(12) 0.0125(12)
O18W 0.0294(15) 0.0294(15) 0.0319(15) 0.0143(15) 0.0098(15) 0.0187(14)
O19 0.030(2) 0.038(2) 0.034(2) 0.0054(18) 0.0113(17) 0.0087(18)
O19W 0.0309(19) 0.0350(19) 0.0340(19) 0.0149(18) 0.0144(17) 0.0130(18)
O20 0.0255(14) 0.0266(14) 0.0271(14) 0.0178(12) 0.0165(11) 0.0130(12)
O20W 0.0293(17) 0.0330(17) 0.0311(17) 0.0128(16) 0.0125(16) 0.0161(16)
O21 0.0288(14) 0.0268(14) 0.0258(14) 0.0192(12) 0.0152(12) 0.0109(12)
O21W 0.0305(19) 0.0311(19) 0.0284(18) 0.0169(17) 0.0122(17) 0.0132(18)
O22 0.029(2) 0.030(2) 0.031(2) 0.0200(17) 0.0212(16) 0.0105(17)
O22W 0.0297(14) 0.0330(14) 0.0312(14) 0.0186(14) 0.0149(13) 0.0106(14)
O23 0.0266(14) 0.0296(14) 0.0261(14) 0.0165(12) 0.0142(12) 0.0144(12)
O23W 0.0298(13) 0.0324(13) 0.0320(13) 0.0149(13) 0.0138(13) 0.0131(13)
O24 0.0245(13) 0.0284(13) 0.0277(13) 0.0181(12) 0.0135(11) 0.0150(12)
O25 0.032(2) 0.028(2) 0.028(2) 0.0094(17) 0.0089(17) 0.0138(17)
O26 0.0237(13) 0.0252(13) 0.0260(13) 0.0185(11) 0.0171(11) 0.0151(11)
O27 0.034(2) 0.036(2) 0.036(2) 0.015(2) 0.011(2) 0.0176(19)
O28 0.024(2) 0.031(2) 0.031(2) 0.0233(18) 0.0082(18) 0.0119(18)
O29 0.036(2) 0.039(2) 0.035(2) 0.019(2) 0.0143(19) 0.0221(19)
O30 0.035(2) 0.034(2) 0.037(2) 0.0110(19) 0.0143(19) 0.0149(19)
O31 0.033(2) 0.038(2) 0.032(2) 0.0151(18) 0.0142(17) 0.0194(18)
O32 0.0259(11) 0.0302(11) 0.0273(11) 0.0164(10) 0.0160(10) 0.0141(10)
O33 0.0248(11) 0.0300(12) 0.0266(11) 0.0187(10) 0.0148(10) 0.0147(10)
O34 0.0255(12) 0.0303(12) 0.0290(12) 0.0178(10) 0.0145(10) 0.0131(11)
O35 0.0260(11) 0.0302(12) 0.0271(11) 0.0188(10) 0.0160(10) 0.0130(10)
O36 0.0247(12) 0.0287(13) 0.0268(12) 0.0192(11) 0.0167(11) 0.0138(11)
O37 0.0239(12) 0.0285(12) 0.0271(12) 0.0186(11) 0.0166(10) 0.0141(11)
O38 0.0251(12) 0.0295(12) 0.0292(12) 0.0176(10) 0.0163(10) 0.0133(11)
O39 0.0248(12) 0.0293(12) 0.0288(12) 0.0183(11) 0.0148(10) 0.0141(11)
O40 0.0254(12) 0.0300(12) 0.0265(12) 0.0188(11) 0.0168(10) 0.0132(11)
O41 0.0247(16) 0.0337(17) 0.0284(16) 0.0200(14) 0.0127(14) 0.0141(14)
O42 0.0250(16) 0.0327(17) 0.0284(16) 0.0201(14) 0.0134(14) 0.0134(14)
O43 0.0269(18) 0.0292(19) 0.0302(18) 0.0181(15) 0.0157(15) 0.0094(15)
O44 0.0230(18) 0.0294(19) 0.0276(18) 0.0170(15) 0.0205(15) 0.0143(15)
O45 0.0260(19) 0.034(2) 0.0350(19) 0.0187(16) 0.0138(16) 0.0057(16)
O46 0.0257(12) 0.0308(13) 0.0300(13) 0.0141(11) 0.0147(11) 0.0135(11)
O47 0.0287(12) 0.0321(12) 0.0290(12) 0.0162(11) 0.0153(10) 0.0102(11)
O48 0.0289(13) 0.0304(13) 0.0290(12) 0.0167(11) 0.0136(11) 0.0127(11)
O49 0.0253(11) 0.0325(12) 0.0283(11) 0.0193(10) 0.0152(10) 0.0124(10)
O50 0.0256(12) 0.0320(12) 0.0291(12) 0.0200(11) 0.0167(10) 0.0120(11)
O51 0.0291(18) 0.0355(19) 0.0375(19) 0.0241(16) 0.0109(16) 0.0072(16)
O52 0.0264(12) 0.0294(13) 0.0284(12) 0.0202(11) 0.0150(11) 0.0132(11)
O53 0.0251(13) 0.0307(13) 0.0272(13) 0.0184(11) 0.0167(11) 0.0135(12)
O54 0.032(2) 0.030(2) 0.0295(19) 0.0160(16) 0.0090(16) 0.0101(17)
O55 0.0277(13) 0.0298(13) 0.0274(13) 0.0177(11) 0.0171(11) 0.0118(12)
O56 0.0281(19) 0.031(2) 0.037(2) 0.0207(17) 0.0190(16) 0.0067(17)
O57 0.0279(13) 0.0309(13) 0.0294(13) 0.0181(11) 0.0137(11) 0.0122(11)
O59 0.039(2) 0.045(3) 0.051(3) 0.024(2) 0.010(2) 0.015(2)
O60 0.028(2) 0.032(2) 0.032(2) 0.0211(18) 0.0083(18) 0.0148(18)
O61 0.041(2) 0.046(3) 0.054(3) 0.006(2) 0.016(2) 0.016(2)
N1 0.022(3) 0.031(4) 0.029(4) 0.017(3) 0.017(3) 0.019(3)
N2 0.023(3) 0.029(4) 0.019(3) 0.005(3) 0.011(3) 0.010(3)
N3 0.017(3) 0.043(4) 0.032(4) 0.025(3) 0.010(3) 0.008(3)
N4 0.041(4) 0.061(5) 0.033(4) 0.034(4) 0.025(4) 0.023(4)
N5 0.050(5) 0.032(4) 0.047(5) 0.023(4) 0.032(4) 0.030(4)
N6 0.018(3) 0.058(5) 0.031(4) 0.030(4) 0.015(3) 0.019(3)
N7 0.049(4) 0.054(5) 0.019(3) 0.023(3) 0.019(3) 0.027(4)
N8 0.037(4) 0.047(4) 0.036(4) 0.027(4) 0.028(3) 0.034(3)
N9 0.061(5) 0.019(3) 0.031(4) 0.014(3) 0.036(4) 0.016(3)
N10 0.029(4) 0.017(4) 0.062(5) 0.009(4) 0.022(4) 0.005(3)
C31 0.0300(16) 0.0435(17) 0.0410(17) 0.0208(16) 0.0159(15) 0.0201(15)
C36 0.0324(16) 0.0441(17) 0.0444(17) 0.0230(16) 0.0142(15) 0.0180(15)
C32 0.0337(17) 0.0484(18) 0.0416(17) 0.0177(16) 0.0166(16) 0.0191(16)
C34 0.0352(17) 0.0486(18) 0.0459(18) 0.0168(16) 0.0135(16) 0.0208(16)
C33 0.0360(17) 0.0493(18) 0.0444(18) 0.0167(17) 0.0141(16) 0.0178(16)
C35 0.0351(16) 0.0470(17) 0.0456(17) 0.0208(16) 0.0133(15) 0.0186(16)
O58 0.048(2) 0.057(2) 0.060(2) 0.003(2) 0.008(2) 0.022(2)
O62 0.037(2) 0.055(2) 0.044(2) 0.003(2) 0.0105(19) 0.0220(19)

loop_
_atom_type_symbol
_atom_type_description
_atom_type_scat_dispersion_real
_atom_type_scat_dispersion_imag
_atom_type_scat_source
C C 0.0033 0.0016 'International Tables Vol C Tables 4.2.6.8 and 6.1.1.4'
H H 0.0000 0.0000 'International Tables Vol C Tables 4.2.6.8 and 6.1.1.4'
As As 0.0499 2.0058 'International Tables Vol C Tables 4.2.6.8 and 6.1.1.4'
Mo Mo -1.6832 0.6857 'International Tables Vol C Tables 4.2.6.8 and 6.1.1.4'
O O 0.0106 0.0060 'International Tables Vol C Tables 4.2.6.8 and 6.1.1.4'
N N 0.0061 0.0033 'International Tables Vol C Tables 4.2.6.8 and 6.1.1.4'

loop_
_geom_angle_atom_site_label_1
_geom_angle_atom_site_label_2
_geom_angle_atom_site_label_3
_geom_angle
O9 Mo1 O1 104.0(2)
O9 Mo1 O2 106.5(2)
O1 Mo1 O2 94.7(2)
O9 Mo1 O7 97.6(2)
O1 Mo1 O7 84.5(2)
O2 Mo1 O7 155.3(2)
O9 Mo1 O15 93.5(2)
O1 Mo1 O15 161.5(2)
O2 Mo1 O15 85.9(2)
O7 Mo1 O15 87.3(2)
O9 Mo1 O8 165.6(2)
O1 Mo1 O8 84.14(19)
O2 Mo1 O8 84.3(2)
O7 Mo1 O8 71.02(19)
O15 Mo1 O8 77.56(19)
O9 Mo1 Mo2 101.28(18)
O1 Mo1 Mo2 48.48(16)
O2 Mo1 Mo2 48.33(15)
O7 Mo1 Mo2 132.21(14)
O15 Mo1 Mo2 134.17(15)
O8 Mo1 Mo2 93.01(14)
O10 Mo2 O2 106.4(2)
O10 Mo2 O1 104.0(2)
O2 Mo2 O1 94.9(2)
O10 Mo2 O4 99.4(2)
O2 Mo2 O4 153.6(2)
O1 Mo2 O4 83.7(2)
O10 Mo2 O17 93.7(2)
O2 Mo2 O17 86.7(2)
O1 Mo2 O17 161.0(2)
O4 Mo2 O17 86.5(2)
O10 Mo2 O3 166.9(2)
O2 Mo2 O3 81.8(2)
O1 Mo2 O3 85.1(2)
O4 Mo2 O3 71.88(19)
O17 Mo2 O3 76.3(2)
O10 Mo2 Mo1 101.24(19)
O2 Mo2 Mo1 48.86(16)
O1 Mo2 Mo1 48.14(15)
O4 Mo2 Mo1 130.85(15)
O17 Mo2 Mo1 135.41(15)
O3 Mo2 Mo1 91.85(14)
O11 Mo3 O5 101.1(2)
O11 Mo3 O4 101.1(2)
O5 Mo3 O4 100.9(2)
O11 Mo3 O18 96.4(2)
O5 Mo3 O18 158.2(2)
O4 Mo3 O18 88.3(2)
O11 Mo3 O20 99.0(2)
O5 Mo3 O20 87.4(2)
O4 Mo3 O20 156.3(2)
O18 Mo3 O20 77.1(2)
O11 Mo3 O3 175.1(2)
O5 Mo3 O3 83.2(2)
O4 Mo3 O3 75.4(2)
O18 Mo3 O3 80.1(2)
O20 Mo3 O3 83.64(18)
O12 Mo4 O5 96.8(2)
O12 Mo4 O6 96.0(2)
O5 Mo4 O6 95.4(2)
O12 Mo4 O21 97.1(2)
O5 Mo4 O21 88.8(2)
O6 Mo4 O21 165.6(2)
O12 Mo4 O23 96.7(2)
O5 Mo4 O23 166.1(2)
O6 Mo4 O23 86.6(2)
O21 Mo4 O23 86.1(2)
O12 Mo4 O26 178.8(2)
O5 Mo4 O26 83.72(19)
O6 Mo4 O26 85.06(19)
O21 Mo4 O26 81.7(2)
O23 Mo4 O26 82.7(2)
O13 Mo5 O6 101.2(2)
O13 Mo5 O7 99.3(2)
O6 Mo5 O7 103.7(2)
O13 Mo5 O24 99.1(2)
O6 Mo5 O24 87.8(2)
O7 Mo5 O24 155.9(2)
O13 Mo5 O14 97.2(2)
O6 Mo5 O14 157.4(2)
O7 Mo5 O14 86.0(2)
O24 Mo5 O14 76.4(2)
O13 Mo5 O8 172.6(2)
O6 Mo5 O8 84.2(2)
O7 Mo5 O8 74.3(2)
O24 Mo5 O8 86.0(2)
O14 Mo5 O8 78.76(19)
O42 Mo6 O33 104.9(2)
O42 Mo6 O32 106.0(2)
O33 Mo6 O32 94.9(2)
O42 Mo6 O34 97.4(2)
O33 Mo6 O34 85.1(2)
O32 Mo6 O34 155.7(2)
O42 Mo6 O49 93.5(2)
O33 Mo6 O49 160.5(2)
O32 Mo6 O49 85.9(2)
O34 Mo6 O49 86.3(2)
O42 Mo6 O35 165.9(2)
O33 Mo6 O35 82.1(2)
O32 Mo6 O35 85.1(2)
O34 Mo6 O35 70.8(2)
O49 Mo6 O35 78.50(19)
O42 Mo6 Mo7 101.73(19)
O33 Mo6 Mo7 48.34(16)
O32 Mo6 Mo7 48.65(16)
O34 Mo6 Mo7 132.70(15)
O49 Mo6 Mo7 134.44(15)
O35 Mo6 Mo7 92.09(14)
O41 Mo7 O33 103.3(2)
O41 Mo7 O32 107.3(2)
O33 Mo7 O32 94.4(2)
O41 Mo7 O47 93.4(2)
O33 Mo7 O47 161.6(2)
O32 Mo7 O47 87.6(2)
O41 Mo7 O39 98.2(2)
O33 Mo7 O39 84.5(2)
O32 Mo7 O39 154.0(2)
O47 Mo7 O39 85.8(2)
O41 Mo7 O38 166.6(2)
O33 Mo7 O38 84.4(2)
O32 Mo7 O38 82.6(2)
O47 Mo7 O38 77.7(2)
O39 Mo7 O38 71.38(19)
O41 Mo7 Mo6 101.47(19)
O33 Mo7 Mo6 48.14(15)
O32 Mo7 Mo6 48.36(16)
O47 Mo7 Mo6 135.84(15)
O39 Mo7 Mo6 131.62(15)
O38 Mo7 Mo6 91.89(14)
O45 Mo8 O37 102.1(3)
O45 Mo8 O39 101.1(3)
O37 Mo8 O39 101.6(2)
O45 Mo8 O48 96.1(3)
O37 Mo8 O48 157.0(2)
O39 Mo8 O48 88.4(2)
O45 Mo8 O57 96.8(2)
O37 Mo8 O57 87.9(2)
O39 Mo8 O57 157.4(2)
O48 Mo8 O57 76.0(2)
O45 Mo8 O38 173.4(2)
O37 Mo8 O38 84.5(2)
O39 Mo8 O38 76.9(2)
O48 Mo8 O38 77.6(2)
O57 Mo8 O38 83.7(2)
O44 Mo9 O36 96.6(2)
O44 Mo9 O53 99.2(2)
O36 Mo9 O53 87.5(2)
O44 Mo9 O37 95.6(2)
O36 Mo9 O37 96.1(2)
O53 Mo9 O37 164.2(2)
O44 Mo9 O55 96.4(2)
O36 Mo9 O55 166.1(2)
O53 Mo9 O55 85.5(2)
O37 Mo9 O55 87.5(2)
O44 Mo9 O40 177.1(2)
O36 Mo9 O40 85.9(2)
O53 Mo9 O40 82.4(2)
O37 Mo9 O40 82.6(2)
O55 Mo9 O40 81.2(2)
O43 Mo10 O36 101.8(2)
O43 Mo10 O34 99.2(3)
O36 Mo10 O34 103.7(2)
O43 Mo10 O52 97.8(2)
O36 Mo10 O52 87.3(2)
O34 Mo10 O52 157.3(2)
O43 Mo10 O50 95.8(2)
O36 Mo10 O50 157.3(2)
O34 Mo10 O50 87.3(2)
O52 Mo10 O50 76.2(2)
O43 Mo10 O35 172.9(2)
O36 Mo10 O35 84.2(2)
O34 Mo10 O35 75.6(2)
O52 Mo10 O35 86.1(2)
O50 Mo10 O35 79.3(2)
O26 As1 O3 110.8(2)
O26 As1 O8 109.8(2)
O3 As1 O8 108.7(2)
O26 As1 C30 109.5(3)
O3 As1 C30 109.2(3)
O8 As1 C30 108.9(3)
O25 As2 O24 110.3(3)
O25 As2 O23 109.8(3)
O24 As2 O23 110.4(3)
O25 As2 C7 111.3(3)
O24 As2 C7 109.2(3)
O23 As2 C7 105.7(3)
O22 As3 O20 112.5(3)
O22 As3 O21 103.7(3)
O20 As3 O21 114.3(2)
O22 As3 C13 109.2(3)
O20 As3 C13 106.0(3)
O21 As3 C13 111.0(3)
O19 As4 O18 109.2(3)
O19 As4 O17 107.7(3)
O18 As4 O17 112.5(3)
O19 As4 C19 110.2(3)
O18 As4 C19 106.6(3)
O17 As4 C19 110.7(3)
O16 As5 O15 106.5(3)
O16 As5 O14 111.2(3)
O15 As5 O14 113.7(2)
O16 As5 C1 111.7(3)
O15 As5 C1 107.7(3)
O14 As5 C1 106.2(3)
O40 As6 O35 110.3(3)
O40 As6 O38 110.4(3)
O35 As6 O38 107.7(3)
O40 As6 C60 109.5(3)
O35 As6 C60 106.4(3)
O38 As6 C60 112.5(3)
O22W As7 O47 150.2(9)
O22W As7 O46 84.5(9)
O47 As7 O46 109.2(3)
O22W As7 O48 36.2(9)
O47 As7 O48 114.1(3)
O46 As7 O48 105.7(3)
O22W As7 C31 89.2(9)
O47 As7 C31 107.8(3)
O46 As7 C31 113.7(3)
O48 As7 C31 106.5(3)
O55 As8 O56 101.6(3)
O55 As8 O57 116.3(3)
O56 As8 O57 111.9(3)
O55 As8 C37 111.1(3)
O56 As8 C37 108.4(3)
O57 As8 C37 107.3(3)
O54 As9 O52 111.0(3)
O54 As9 O53 109.3(3)
O52 As9 O53 109.9(3)
O54 As9 C43 110.9(3)
O52 As9 C43 109.6(3)
O53 As9 C43 105.9(3)
O23W As10 O51 143.2(9)
O23W As10 O50 104.8(9)
O51 As10 O50 111.9(3)
O23W As10 O49 54.5(9)
O51 As10 O49 106.3(3)
O50 As10 O49 112.2(3)
O23W As10 C49 59.1(9)
O51 As10 C49 111.5(3)
O50 As10 C49 106.2(3)
O49 As10 C49 108.8(3)
C2 C1 C6 120.7(7)
C2 C1 As5 120.2(6)
C6 C1 As5 118.9(6)
C1 C2 C3 119.5(8)
C1 C2 H85 120.3
C3 C2 H85 120.3
C4 C3 C2 119.0(8)
C4 C3 H93 120.5
C2 C3 H93 120.5
C3 C4 O27 121.1(7)
C3 C4 C5 123.0(7)
O27 C4 C5 116.0(7)
C4 C5 C6 118.5(8)
C4 C5 H94 120.7
C6 C5 H94 120.7
C5 C6 C1 119.4(7)
C5 C6 H4 120.3
C1 C6 H4 120.3
C8 C7 C12 120.9(7)
C8 C7 As2 119.9(6)
C12 C7 As2 119.3(6)
C7 C8 C9 119.6(8)
C7 C8 H105 120.2
C9 C8 H105 120.2
C10 C9 C8 120.1(8)
C10 C9 H77 120.0
C8 C9 H77 120.0
O28 C10 C9 123.4(7)
O28 C10 C11 116.2(7)
C9 C10 C11 120.4(7)
C12 C11 C10 119.5(7)
C12 C11 H20 120.2
C10 C11 H20 120.2
C11 C12 C7 119.5(7)
C11 C12 H10 120.3
C7 C12 H10 120.3
C14 C13 C18 120.1(7)
C14 C13 As3 120.2(6)
C18 C13 As3 119.6(6)
C13 C14 C15 119.9(8)
C13 C14 H84 120.0
C15 C14 H84 120.0
C16 C15 C14 119.7(8)
C16 C15 H95A 120.1
C14 C15 H95A 120.1
O29 C16 C17 121.5(7)
O29 C16 C15 118.7(7)
C17 C16 C15 119.7(7)
C16 C17 C18 120.4(8)
C16 C17 H82 119.8
C18 C17 H82 119.8
C17 C18 C13 120.1(8)
C17 C18 H81A 119.9
C13 C18 H81A 119.9
C20 C19 C24 119.1(8)
C20 C19 As4 121.2(6)
C24 C19 As4 119.7(6)
C19 C20 C21 120.7(8)
C19 C20 H10A 119.6
C21 C20 H10A 119.6
C22 C21 C20 120.2(8)
C22 C21 H10B 119.9
C20 C21 H10B 119.9
C21 C22 C23 120.7(8)
C21 C22 O30 118.0(7)
C23 C22 O30 121.3(8)
C22 C23 C24 118.7(8)
C22 C23 H103 120.6
C24 C23 H103 120.6
C23 C24 C19 120.4(8)
C23 C24 H104 119.8
C19 C24 H104 119.8
C26 C25 C30 120.2(7)
C26 C25 H7 119.9
C30 C25 H7 119.9
C25 C26 C27 119.3(7)
C25 C26 H8 120.3
C27 C26 H8 120.3
O31 C27 C28 121.9(7)
O31 C27 C26 118.3(7)
C28 C27 C26 119.8(7)
C27 C28 C29 120.1(7)
C27 C28 H78 120.0
C29 C28 H78 120.0
C30 C29 C28 119.4(7)
C30 C29 H5 120.3
C28 C29 H5 120.3
C29 C30 C25 120.8(7)
C29 C30 As1 120.8(6)
C25 C30 As1 118.2(6)
C38 C37 C42 120.6(8)
C38 C37 As8 120.1(7)
C42 C37 As8 119.3(6)
C37 C38 C39 119.7(9)
C37 C38 H79 120.1
C39 C38 H79 120.1
C40 C39 C38 120.4(9)
C40 C39 H91 119.8
C38 C39 H91 119.8
C39 C40 O59 118.6(9)
C39 C40 C41 120.4(8)
O59 C40 C41 121.0(9)
C42 C41 C40 120.6(9)
C42 C41 H110 119.7
C40 C41 H110 119.7
C41 C42 C37 118.3(9)
C41 C42 H92 120.9
C37 C42 H92 120.9
C44 C43 C48 119.6(8)
C44 C43 As9 121.9(7)
C48 C43 As9 118.5(6)
C43 C44 C45 120.8(8)
C43 C44 H52 119.6
C45 C44 H52 119.6
C46 C45 C44 119.4(8)
C46 C45 H75 120.3
C44 C45 H75 120.3
O60 C46 C45 121.5(8)
O60 C46 C47 118.2(8)
C45 C46 C47 120.3(8)
C48 C47 C46 120.0(8)
C48 C47 H76 120.0
C46 C47 H76 120.0
C47 C48 C43 119.8(8)
C47 C48 H50 120.1
C43 C48 H50 120.1
C54 C49 C50 121.8(8)
C54 C49 O23W 103.1(8)
C50 C49 O23W 130.2(9)
C54 C49 As10 118.8(7)
C50 C49 As10 119.4(7)
O23W C49 As10 24.8(5)
C51 C50 C49 117.7(9)
C51 C50 H98 121.2
C49 C50 H98 121.2
C50 C51 C52 118.9(9)
C50 C51 H117 120.5
C52 C51 H117 120.5
C53 C52 O61 118.9(9)
C53 C52 C51 123.5(9)
O61 C52 C51 117.4(9)
C52 C53 C54 117.5(9)
C52 C53 H115 121.2
C54 C53 H115 121.2
C49 C54 C53 120.3(9)
C49 C54 H96A 119.8
C53 C54 H96A 119.8
C56 C55 C60 121.3(8)
C56 C55 H80 119.4
C60 C55 H80 119.4
C55 C56 C57 119.0(8)
C55 C56 H87 120.5
C57 C56 H87 120.5
O62 C57 C56 121.0(8)
O62 C57 C58 118.2(9)
C56 C57 C58 120.8(8)
C59 C58 C57 119.3(9)
C59 C58 H89 120.3
C57 C58 H89 120.3
C60 C59 C58 121.1(8)
C60 C59 H90 119.5
C58 C59 H90 119.5
C59 C60 C55 118.5(7)
C59 C60 As6 121.5(6)
C55 C60 As6 119.5(6)
Mo1 O1 Mo2 83.4(2)
Mo2 O2 Mo1 82.8(2)
As1 O3 Mo2 122.3(3)
As1 O3 Mo3 125.8(3)
Mo2 O3 Mo3 93.28(18)
Mo3 O4 Mo2 119.4(3)
Mo3 O5 Mo4 150.3(3)
Mo5 O6 Mo4 148.3(3)
Mo5 O7 Mo1 118.6(3)
As1 O8 Mo1 122.7(3)
As1 O8 Mo5 127.1(3)
Mo1 O8 Mo5 95.88(19)
As5 O14 Mo5 129.4(3)
As5 O15 Mo1 128.2(3)
As4 O17 Mo2 131.3(3)
As4 O18 Mo3 131.1(3)
As3 O20 Mo3 128.5(3)
As3 O21 Mo4 128.1(3)
As7 O22W O48 119.0(13)
As7 O22W O46 68.3(8)
O48 O22W O46 131.2(9)
As2 O23 Mo4 131.0(3)
As10 O23W O49 98.1(11)
As10 O23W C49 96.1(11)
O49 O23W C49 149.3(10)
As2 O24 Mo5 127.1(3)
As1 O26 Mo4 123.8(3)
C4 O27 H135 109.5
C10 O28 H80A 109.5
C16 O29 H100 109.5
C22 O30 H81 109.5
C27 O31 H136 109.5
Mo6 O32 Mo7 83.0(2)
Mo6 O33 Mo7 83.5(2)
Mo10 O34 Mo6 118.3(3)
As6 O35 Mo10 127.5(3)
As6 O35 Mo6 125.0(3)
Mo10 O35 Mo6 95.3(2)
Mo10 O36 Mo9 147.8(3)
Mo8 O37 Mo9 150.4(3)
As6 O38 Mo8 124.7(3)
As6 O38 Mo7 122.1(3)
Mo8 O38 Mo7 92.50(18)
Mo8 O39 Mo7 119.1(3)
As6 O40 Mo9 124.2(3)
As7 O46 O22W 27.2(4)
As7 O47 Mo7 130.9(3)
O22W O48 As7 24.7(7)
O22W O48 Mo8 153.8(8)
As7 O48 Mo8 129.1(3)
O23W O49 As10 27.5(6)
O23W O49 Mo6 139.0(6)
As10 O49 Mo6 127.2(3)
As10 O50 Mo10 126.7(3)
As9 O52 Mo10 124.8(3)
As9 O53 Mo9 130.3(3)
As8 O55 Mo9 127.1(3)
As8 O57 Mo8 128.2(3)
C40 O59 H145 109.5
C46 O60 H120 109.5
C52 O61 H95 109.5
C36 C31 C32 122.7(8)
C36 C31 As7 119.2(7)
C32 C31 As7 117.9(7)
C31 C36 C35 117.8(9)
C33 C32 C31 119.6(9)
C35 C34 O58 121.7(10)
C35 C34 C33 122.6(9)
O58 C34 C33 115.3(10)
C32 C33 C34 117.0(9)
C34 C35 C36 120.1(9)
C34 O58 H96 109.5
C57 O62 H101 109.5

loop_
_geom_bond_atom_site_label_1
_geom_bond_atom_site_label_2
_geom_bond_distance
Mo1 O9 1.701(5)
Mo1 O1 1.930(5)
Mo1 O2 1.954(5)
Mo1 O7 2.060(5)
Mo1 O15 2.083(5)
Mo1 O8 2.252(5)
Mo1 Mo2 2.5741(17)
Mo2 O10 1.685(5)
Mo2 O2 1.938(5)
Mo2 O1 1.940(5)
Mo2 O4 2.053(5)
Mo2 O17 2.101(6)
Mo2 O3 2.299(5)
Mo3 O11 1.701(5)
Mo3 O5 1.826(5)
Mo3 O4 1.828(5)
Mo3 O18 2.033(6)
Mo3 O20 2.069(5)
Mo3 O3 2.312(5)
Mo4 O12 1.671(5)
Mo4 O5 1.980(5)
Mo4 O6 1.998(5)
Mo4 O21 2.013(5)
Mo4 O23 2.022(5)
Mo4 O26 2.183(5)
Mo5 O13 1.682(5)
Mo5 O6 1.817(5)
Mo5 O7 1.843(5)
Mo5 O24 2.045(5)
Mo5 O14 2.085(5)
Mo5 O8 2.272(5)
Mo6 O42 1.693(5)
Mo6 O33 1.928(5)
Mo6 O32 1.937(5)
Mo6 O34 2.070(6)
Mo6 O49 2.080(5)
Mo6 O35 2.277(5)
Mo6 Mo7 2.5719(19)
Mo7 O41 1.675(5)
Mo7 O33 1.934(6)
Mo7 O32 1.945(5)
Mo7 O47 2.066(6)
Mo7 O39 2.070(5)
Mo7 O38 2.350(5)
Mo8 O45 1.687(5)
Mo8 O37 1.808(6)
Mo8 O39 1.821(5)
Mo8 O48 2.044(6)
Mo8 O57 2.077(5)
Mo8 O38 2.296(5)
Mo9 O44 1.679(5)
Mo9 O36 1.978(5)
Mo9 O53 2.006(5)
Mo9 O37 2.012(5)
Mo9 O55 2.039(5)
Mo9 O40 2.162(5)
Mo10 O43 1.681(6)
Mo10 O36 1.829(5)
Mo10 O34 1.829(5)
Mo10 O52 2.047(5)
Mo10 O50 2.081(5)
Mo10 O35 2.252(6)
As1 O26 1.666(5)
As1 O3 1.698(5)
As1 O8 1.709(5)
As1 C30 1.901(7)
As2 O25 1.675(6)
As2 O24 1.688(5)
As2 O23 1.712(5)
As2 C7 1.897(7)
As3 O22 1.664(5)
As3 O20 1.679(5)
As3 O21 1.705(5)
As3 C13 1.894(8)
As4 O19 1.673(6)
As4 O18 1.681(5)
As4 O17 1.695(6)
As4 C19 1.891(8)
As5 O16 1.664(5)
As5 O15 1.691(5)
As5 O14 1.698(5)
As5 C1 1.903(7)
As6 O40 1.683(5)
As6 O35 1.687(5)
As6 O38 1.703(5)
As6 C60 1.879(8)
As7 O22W 0.823(13)
As7 O47 1.669(6)
As7 O46 1.677(6)
As7 O48 1.721(6)
As7 C31 1.889(8)
As8 O55 1.681(6)
As8 O56 1.683(5)
As8 O57 1.686(5)
As8 C37 1.891(8)
As9 O54 1.662(6)
As9 O52 1.703(5)
As9 O53 1.709(5)
As9 C43 1.889(8)
As10 O23W 0.793(13)
As10 O51 1.673(6)
As10 O50 1.694(5)
As10 O49 1.704(6)
As10 C49 1.879(8)
C1 C2 1.377(11)
C1 C6 1.416(11)
C2 C3 1.435(11)
C2 H85 0.9300
C3 C4 1.349(12)
C3 H93 0.9300
C4 O27 1.369(9)
C4 C5 1.401(11)
C5 C6 1.402(11)
C5 H94 0.9300
C6 H4 0.9300
C7 C8 1.368(11)
C7 C12 1.395(11)
C8 C9 1.384(11)
C8 H105 0.9300
C9 C10 1.379(11)
C9 H77 0.9300
C10 O28 1.367(9)
C10 C11 1.390(11)
C11 C12 1.378(10)
C11 H20 0.9300
C12 H10 0.9300
C13 C14 1.371(11)
C13 C18 1.383(11)
C14 C15 1.395(11)
C14 H84 0.9300
C15 C16 1.393(11)
C15 H95A 0.9300
C16 O29 1.357(9)
C16 C17 1.371(11)
C17 C18 1.382(11)
C17 H82 0.9300
C18 H81A 0.9300
C19 C20 1.352(11)
C19 C24 1.397(11)
C20 C21 1.381(11)
C20 H10A 0.9300
C21 C22 1.367(11)
C21 H10B 0.9300
C22 C23 1.368(12)
C22 O30 1.378(10)
C23 C24 1.395(11)
C23 H103 0.9300
C24 H104 0.9300
C25 C26 1.384(10)
C25 C30 1.389(10)
C25 H7 0.9300
C26 C27 1.411(11)
C26 H8 0.9300
C27 O31 1.367(9)
C27 C28 1.378(11)
C28 C29 1.412(10)
C28 H78 0.9300
C29 C30 1.366(11)
C29 H5 0.9300
C37 C38 1.372(12)
C37 C42 1.392(12)
C38 C39 1.392(12)
C38 H79 0.9300
C39 C40 1.333(13)
C39 H91 0.9300
C40 O59 1.363(10)
C40 C41 1.395(13)
C41 C42 1.377(12)
C41 H110 0.9300
C42 H92 0.9300
C43 C44 1.365(12)
C43 C48 1.400(12)
C44 C45 1.385(11)
C44 H52 0.9300
C45 C46 1.378(12)
C45 H75 0.9300
C46 O60 1.364(9)
C46 C47 1.385(12)
C47 C48 1.372(11)
C47 H76 0.9300
C48 H50 0.9300
C49 C54 1.349(12)
C49 C50 1.405(12)
C49 O23W 1.622(14)
C50 C51 1.372(12)
C50 H98 0.9300
C51 C52 1.402(13)
C51 H117 0.9300
C52 C53 1.326(14)
C52 O61 1.386(11)
C53 C54 1.408(12)
C53 H115 0.9300
C54 H96A 0.9300
C55 C56 1.363(12)
C55 C60 1.409(11)
C55 H80 0.9300
C56 C57 1.379(13)
C56 H87 0.9300
C57 O62 1.362(10)
C57 C58 1.390(12)
C58 C59 1.376(12)
C58 H89 0.9300
C59 C60 1.368(12)
C59 H90 0.9300
O22W O48 1.164(13)
O22W O46 1.796(13)
O23W O49 1.400(13)
O27 H135 0.8200
O28 H80A 0.8200
O29 H100 0.8200
O30 H81 0.8200
O31 H136 0.8200
O59 H145 0.8200
O60 H120 0.8200
O61 H95 0.8200
C31 C36 1.401(13)
C31 C32 1.427(13)
C36 C35 1.404(13)
C32 C33 1.391(13)
C34 C35 1.386(14)
C34 O58 1.388(11)
C34 C33 1.446(15)
O58 H96 0.8200
O62 H101 0.8200

loop_
_geom_hbond_atom_site_label_D
_geom_hbond_atom_site_label_H
_geom_hbond_atom_site_label_A
_geom_hbond_distance_DH
_geom_hbond_distance_HA
_geom_hbond_distance_DA
_geom_hbond_angle_DHA
_geom_hbond_site_symmetry_A
O27 H135 O15W 0.82 1.70 2.497(12) 165.2 .
O28 H80A O50 0.82 1.91 2.690(8) 157.6 1_454
O29 H100 O14W 0.82 1.85 2.595(11) 151.3 .
O30 H81 N9 0.82 2.24 2.587(9) 105.5 .
O59 H145 O19W 0.82 2.00 2.479(14) 116.6 .
O60 H120 O12W 0.82 2.02 2.831(9) 172.1 .
